data_4022215
loop_
_publ_author_name
'Carla Bazzicalupi'
'Andrea Bencini'
'Emanuela Berni'
'Antonio Bianchi'
'Samuele Ciattini'
'Claudia Giorgi'
'Sauro Maoggi'
'Piero Paoletti'
'Barbara Valtancoli'

_publ_contact_author_address
;
Department of Chemistry,
POlo Scientifico,
University of Florence
via della Lastruccia 3
I-50019 Sesto Fiorentino, Firenze, Italy
;
_publ_contact_author_email andrea.bencini@unifi.it
_publ_contact_author_name 'Dr. Andrea Bencini'
_publ_section_title
;
 Synthesis of New Tren-Based Tris-Macrocycles.
 Anion Cluster Assembling Inside the Cavity Generated
 by a Bowl-Shaped Receptor
;
_journal_name_full 'Journal of Organic Chemistry'
_journal_page_first 9107
_journal_page_last 9110
_journal_paper_doi 10.1021/jo020474b
_journal_volume 67
_journal_year 2002
_chemical_formula_moiety
;
2(C30 H60 N13), Cl12 Na6 O48, 6(Cl O4), 2(Cl), Na
;
_chemical_formula_sum 'C60 H120 Cl20 N26 Na7 O72'
_chemical_formula_weight 3227.76
_chemical_name_systematic
;
  ?
;
_space_group_IT_number 148
_symmetry_cell_setting trigonal
_symmetry_space_group_name_Hall '-R 3'
_symmetry_space_group_name_H-M 'R -3 :H'
_atom_sites_solution_hydrogens geom
_atom_sites_solution_primary direct
_atom_sites_solution_secondary difmap
_audit_creation_method SHELXL-97
_cell_angle_alpha 90.00
_cell_angle_beta 90.00
_cell_angle_gamma 120.00
_cell_formula_units_Z 3
_cell_length_a 21.670(2)
_cell_length_b 21.670(2)
_cell_length_c 23.534(2)
_cell_measurement_reflns_used 112
_cell_measurement_temperature 100(2)
_cell_measurement_theta_max 25.2
_cell_measurement_theta_min 3.5
_cell_volume 9570.3(15)
_computing_cell_refinement 'CCD Smart'
_computing_data_collection 'CCD Smart'
_computing_data_reduction 'CCD Smart'
_computing_molecular_graphics 'ORETEP 3 (Farrugia, 2001)'
_computing_publication_material 'parst97 (Nardelli, 1997)'
_computing_structure_refinement 'SHELXL-97 (Sheldrick, 1997)'
_computing_structure_solution 'SIR97 (Altomare, 1994)'
_diffrn_ambient_temperature 293(2)
_diffrn_measured_fraction_theta_full 0.946
_diffrn_measured_fraction_theta_max 0.946
_diffrn_measurement_device_type 'CCD smart 1K'
_diffrn_radiation_monochromator 'Gobel mirrors'
_diffrn_radiation_source 'rotating anode'
_diffrn_radiation_type 'Cu K\a'
_diffrn_radiation_wavelength 1.54178
_diffrn_reflns_av_R_equivalents 0.0593
_diffrn_reflns_av_sigmaI/netI 0.0419
_diffrn_reflns_limit_h_max 22
_diffrn_reflns_limit_h_min -23
_diffrn_reflns_limit_k_max 20
_diffrn_reflns_limit_k_min -23
_diffrn_reflns_limit_l_max 23
_diffrn_reflns_limit_l_min -24
_diffrn_reflns_number 9707
_diffrn_reflns_theta_full 57.95
_diffrn_reflns_theta_max 57.95
_diffrn_reflns_theta_min 4.18
_exptl_absorpt_coefficient_mu 5.161
_exptl_absorpt_correction_T_max 0.213
_exptl_absorpt_correction_T_min 0.112
_exptl_absorpt_correction_type analytical
_exptl_crystal_colour colourless
_exptl_crystal_density_diffrn 1.680
_exptl_crystal_density_method 'not measured'
_exptl_crystal_description prismatic
_exptl_crystal_F_000 4965
_exptl_crystal_size_max 0.6
_exptl_crystal_size_mid 0.5
_exptl_crystal_size_min 0.5
_refine_diff_density_max 1.235
_refine_diff_density_min -0.982
_refine_diff_density_rms 0.131
_refine_ls_extinction_coef 0.000019(18)
_refine_ls_extinction_expression Fc^*^=kFc[1+0.001xFc^2^\l^3^/sin(2\q)]^-1/4^
_refine_ls_extinction_method SHELXL
_refine_ls_goodness_of_fit_ref 0.972
_refine_ls_hydrogen_treatment mixed
_refine_ls_matrix_type full
_refine_ls_number_parameters 289
_refine_ls_number_reflns 2603
_refine_ls_number_restraints 0
_refine_ls_restrained_S_all 0.972
_refine_ls_R_factor_all 0.0938
_refine_ls_R_factor_gt 0.0834
_refine_ls_shift/su_max 0.001
_refine_ls_shift/su_mean 0.000
_refine_ls_structure_factor_coef Fsqd
_refine_ls_weighting_details 'calc w=1/[\s^2^(Fo^2^)+(0.1314P)^2^+273.9363P] where P=(Fo^2^+2Fc^2^)/3'
_refine_ls_weighting_scheme calc
_refine_ls_wR_factor_gt 0.2233
_refine_ls_wR_factor_ref 0.2342
_reflns_number_gt 2240
_reflns_number_total 2603
_reflns_threshold_expression >2sigma(I)
_cod_data_source_file jo020474b.cif
_cod_data_source_block '[(Na(ClO4)6)(L1)2H13][Na6Cl2(ClO4)12]'
_cod_depositor_comments
;
The following automatic conversions were performed:
'_symmetry_cell_setting' value 'Trigonal' changed to 'trigonal' according
to '/home/saulius/struct/CIF-dictionaries/cif_core.dic' dictionary named
'cif_core.dic' version 2.4.1 from 2010-06-29.

Automatic conversion script
Id: cif_fix_enum 1527 2010-12-29 10:47:43Z saulius 
;
_cod_original_sg_symbol_H-M 'R -3'
_cod_database_code 4022215

loop_
_symmetry_equiv_pos_as_xyz
'x, y, z'
'-y, x-y, z'
'-x+y, -x, z'
'x+2/3, y+1/3, z+1/3'
'-y+2/3, x-y+1/3, z+1/3'
'-x+y+2/3, -x+1/3, z+1/3'
'x+1/3, y+2/3, z+2/3'
'-y+1/3, x-y+2/3, z+2/3'
'-x+y+1/3, -x+2/3, z+2/3'
'-x, -y, -z'
'y, -x+y, -z'
'x-y, x, -z'
'-x+2/3, -y+1/3, -z+1/3'
'y+2/3, -x+y+1/3, -z+1/3'
'x-y+2/3, x+1/3, -z+1/3'
'-x+1/3, -y+2/3, -z+2/3'
'y+1/3, -x+y+2/3, -z+2/3'
'x-y+1/3, x+2/3, -z+2/3'

loop_
_atom_site_label
_atom_site_type_symbol
_atom_site_fract_x
_atom_site_fract_y
_atom_site_fract_z
_atom_site_U_iso_or_equiv
_atom_site_adp_type
_atom_site_occupancy
_atom_site_symmetry_multiplicity
_atom_site_calc_flag
_atom_site_refinement_flags
Cl1 Cl 0.58149(10) 0.07027(9) 0.15302(8) 0.0317(6) Uani 1 1 d .
O11 O 0.6461(3) 0.0749(4) 0.1380(3) 0.0621(19) Uani 1 1 d .
O12 O 0.5876(4) 0.1377(4) 0.1494(6) 0.143(5) Uani 1 1 d .
O13 O 0.5217(4) 0.0198(5) 0.1195(3) 0.077(2) Uani 1 1 d .
O14 O 0.5664(4) 0.0496(6) 0.2106(4) 0.108(3) Uani 1 1 d .
Cl2 Cl 0.38487(9) -0.17658(10) 0.08856(8) 0.0286(6) Uani 1 1 d .
O21 O 0.3518(3) -0.1339(3) 0.0946(2) 0.0348(14) Uani 1 1 d .
O22 O 0.4305(3) -0.1533(3) 0.0395(2) 0.0426(15) Uani 1 1 d .
O23 O 0.3289(3) -0.2501(3) 0.0795(3) 0.0428(15) Uani 1 1 d .
O24 O 0.4242(3) -0.1730(4) 0.1382(3) 0.0501(16) Uani 1 1 d .
O31B O 0.7444(10) 0.2793(10) 0.3106(8) 0.051(5) Uani 0.33 1 d P
Cl3 Cl 0.80344(16) 0.25815(13) 0.27818(10) 0.0630(8) Uani 1 1 d .
O31A O 0.8626(5) 0.2452(5) 0.2559(4) 0.051(2) Uani 0.67 1 d P
O32 O 0.8277(5) 0.3244(5) 0.2522(4) 0.092(3) Uani 1 1 d .
O33 O 0.7437(5) 0.2034(6) 0.2523(6) 0.145(5) Uani 1 1 d .
O34 O 0.8154(9) 0.2565(9) 0.3343(5) 0.171(6) Uani 1 1 d .
Cl4 Cl 0.6667 0.3333 0.2122(2) 0.0734(14) Uani 1 3 d S
Na1 Na 0.3333 -0.3333 0.1667 0.044(2) Uani 1 6 d S
Na2 Na 0.6220(2) 0.2003(2) 0.25500(17) 0.0640(12) Uani 1 1 d .
N1 N 0.3333 -0.3333 -0.0852(4) 0.016(2) Uani 1 3 d S
C1 C 0.3995(3) -0.2680(3) -0.0641(3) 0.0173(15) Uani 1 1 d .
H1A H 0.4093 -0.2759 -0.0254 0.021 Uiso 1 1 calc R
H1B H 0.3915 -0.2278 -0.0640 0.021 Uiso 1 1 calc R
C2 C 0.4633(3) -0.2509(4) -0.1014(3) 0.0197(16) Uani 1 1 d .
H2A H 0.4617 -0.2947 -0.1128 0.024 Uiso 1 1 calc R
H2B H 0.4620 -0.2263 -0.1355 0.024 Uiso 1 1 calc R
N2 N 0.5294(3) -0.2055(3) -0.0696(2) 0.0170(13) Uani 1 1 d .
C3 C 0.5893(4) -0.1637(4) -0.1086(3) 0.0234(16) Uani 1 1 d .
H3A H 0.5872 -0.1936 -0.1401 0.028 Uiso 1 1 calc R
H3B H 0.6339 -0.1479 -0.0888 0.028 Uiso 1 1 calc R
C4 C 0.5869(4) -0.0995(4) -0.1312(3) 0.0282(18) Uani 1 1 d .
H4A H 0.6291 -0.0703 -0.1539 0.034 Uiso 1 1 calc R
H4B H 0.5454 -0.1150 -0.1553 0.034 Uiso 1 1 calc R
N3 N 0.5836(3) -0.0569(3) -0.0823(3) 0.0268(15) Uani 1 1 d .
C5 C 0.6544(4) -0.0074(4) -0.0557(3) 0.0319(19) Uani 1 1 d .
H5A H 0.6815 -0.0316 -0.0505 0.038 Uiso 1 1 calc R
H5B H 0.6816 0.0336 -0.0800 0.038 Uiso 1 1 calc R
C6 C 0.6405(5) 0.0158(4) 0.0008(4) 0.040(2) Uani 1 1 d .
H6A H 0.6854 0.0465 0.0197 0.048 Uiso 1 1 calc R
H6B H 0.6163 0.0428 -0.0051 0.048 Uiso 1 1 calc R
N4 N 0.5963(3) -0.0464(3) 0.0366(2) 0.0254(15) Uani 1 1 d .
C7 C 0.6382(4) -0.0654(4) 0.0744(3) 0.0319(19) Uani 1 1 d .
H7A H 0.6612 -0.0291 0.1034 0.038 Uiso 1 1 calc R
H7B H 0.6750 -0.0678 0.0527 0.038 Uiso 1 1 calc R
C8 C 0.5907(4) -0.1361(4) 0.1019(3) 0.0288(18) Uani 1 1 d .
H8A H 0.5592 -0.1316 0.1288 0.035 Uiso 1 1 calc R
H8B H 0.6193 -0.1517 0.1224 0.035 Uiso 1 1 calc R
N5 N 0.5470(3) -0.1904(3) 0.0567(2) 0.0213(14) Uani 1 1 d .
C9 C 0.5902(4) -0.2092(4) 0.0184(3) 0.0234(17) Uani 1 1 d .
H9A H 0.6053 -0.2382 0.0389 0.028 Uiso 1 1 calc R
H9B H 0.6325 -0.1660 0.0060 0.028 Uiso 1 1 calc R
C10 C 0.5466(4) -0.2494(3) -0.0324(3) 0.0224(16) Uani 1 1 d .
H10A H 0.5727 -0.2670 -0.0541 0.027 Uiso 1 1 calc R
H10B H 0.5026 -0.2903 -0.0194 0.027 Uiso 1 1 calc R

loop_
_atom_site_aniso_label
_atom_site_aniso_U_11
_atom_site_aniso_U_22
_atom_site_aniso_U_33
_atom_site_aniso_U_23
_atom_site_aniso_U_13
_atom_site_aniso_U_12
Cl1 0.0327(11) 0.0277(11) 0.0401(12) 0.0075(8) 0.0105(9) 0.0191(9)
O11 0.050(4) 0.082(5) 0.069(5) -0.009(4) 0.000(3) 0.044(4)
O12 0.053(5) 0.041(5) 0.338(18) 0.042(7) 0.027(7) 0.027(4)
O13 0.060(5) 0.115(6) 0.080(5) -0.039(5) -0.028(4) 0.063(5)
O14 0.062(5) 0.145(9) 0.067(6) 0.019(5) 0.014(4) 0.013(5)
Cl2 0.0200(10) 0.0386(11) 0.0330(12) -0.0037(8) -0.0041(7) 0.0189(9)
O21 0.039(3) 0.043(3) 0.038(3) 0.002(3) 0.000(2) 0.032(3)
O22 0.032(3) 0.049(4) 0.047(4) -0.005(3) 0.010(3) 0.021(3)
O23 0.028(3) 0.034(3) 0.063(4) 0.000(3) 0.003(3) 0.012(3)
O24 0.038(3) 0.075(4) 0.048(4) -0.002(3) -0.018(3) 0.036(3)
O31B 0.052(11) 0.066(13) 0.040(11) 0.018(9) 0.013(9) 0.034(10)
Cl3 0.092(2) 0.0529(16) 0.0399(15) 0.0040(11) -0.0086(13) 0.0328(15)
O31A 0.064(6) 0.042(5) 0.063(6) 0.009(5) 0.013(5) 0.037(5)
O32 0.125(7) 0.083(6) 0.085(6) 0.018(5) 0.004(5) 0.066(6)
O33 0.084(7) 0.106(8) 0.188(12) -0.048(8) 0.050(7) 0.005(6)
O34 0.295(18) 0.247(16) 0.064(7) 0.043(8) 0.034(9) 0.204(16)
Cl4 0.077(2) 0.077(2) 0.067(3) 0.000 0.000 0.0384(10)
Na1 0.044(3) 0.044(3) 0.044(5) 0.000 0.000 0.0221(15)
Na2 0.050(2) 0.088(3) 0.054(2) 0.007(2) 0.0014(18) 0.035(2)
N1 0.013(3) 0.013(3) 0.021(5) 0.000 0.000 0.0064(15)
C1 0.017(4) 0.014(3) 0.023(4) -0.002(3) 0.000(3) 0.010(3)
C2 0.016(4) 0.016(4) 0.025(4) -0.004(3) 0.000(3) 0.007(3)
N2 0.013(3) 0.013(3) 0.023(3) -0.001(2) 0.001(2) 0.006(2)
C3 0.019(4) 0.019(4) 0.028(4) -0.002(3) 0.006(3) 0.006(3)
C4 0.026(4) 0.028(4) 0.021(4) 0.003(3) 0.003(3) 0.006(3)
N3 0.033(4) 0.025(3) 0.028(4) 0.001(3) 0.002(3) 0.019(3)
C5 0.029(4) 0.008(4) 0.042(5) 0.003(3) 0.010(4) -0.003(3)
C6 0.045(5) 0.015(4) 0.046(5) -0.008(4) 0.000(4) 0.005(4)
N4 0.026(3) 0.012(3) 0.028(4) 0.002(2) -0.002(3) 0.002(3)
C7 0.021(4) 0.026(4) 0.043(5) -0.010(4) -0.011(4) 0.007(3)
C8 0.030(4) 0.038(5) 0.024(4) -0.002(3) -0.004(3) 0.021(4)
N5 0.016(3) 0.019(3) 0.028(3) -0.002(3) -0.002(2) 0.009(3)
C9 0.019(4) 0.018(4) 0.039(5) 0.005(3) 0.002(3) 0.014(3)
C10 0.018(4) 0.013(4) 0.038(4) -0.002(3) 0.001(3) 0.009(3)

loop_
_atom_type_symbol
_atom_type_description
_atom_type_scat_dispersion_real
_atom_type_scat_dispersion_imag
_atom_type_scat_source
C C 0.0181 0.0091 'International Tables Vol C Tables 4.2.6.8 and 6.1.1.4'
H H 0.0000 0.0000 'International Tables Vol C Tables 4.2.6.8 and 6.1.1.4'
N N 0.0311 0.0180 'International Tables Vol C Tables 4.2.6.8 and 6.1.1.4'
O O 0.0492 0.0322 'International Tables Vol C Tables 4.2.6.8 and 6.1.1.4'
Cl Cl 0.3639 0.7018 'International Tables Vol C Tables 4.2.6.8 and 6.1.1.4'
Na Na 0.1353 0.1239 'International Tables Vol C Tables 4.2.6.8 and 6.1.1.4'

loop_
_geom_angle_atom_site_label_1
_geom_angle_atom_site_label_2
_geom_angle_atom_site_label_3
_geom_angle
_geom_angle_site_symmetry_1
_geom_angle_site_symmetry_3
O11 Cl1 O12 109.9(5) . .
O11 Cl1 O14 109.2(5) . .
O12 Cl1 O14 106.0(8) . .
O11 Cl1 O13 113.8(4) . .
O12 Cl1 O13 109.7(6) . .
O14 Cl1 O13 107.9(5) . .
Cl1 O12 Na2 108.7(7) . .
O24 Cl2 O21 111.2(4) . .
O24 Cl2 O22 110.6(4) . .
O21 Cl2 O22 109.4(3) . .
O24 Cl2 O23 109.2(4) . .
O21 Cl2 O23 107.9(3) . .
O22 Cl2 O23 108.5(3) . .
Cl2 O23 Na1 108.8(3) . .
Cl3 O31B Na2 114.0(9) . 18_545
Cl3 O31B Na2 104.0(9) . .
Na2 O31B Na2 124.4(7) 18_545 .
Cl3 O31B Na2 96.4(7) . 2_655
Na2 O31B Na2 112.1(7) 18_545 2_655
Na2 O31B Na2 101.8(6) . 2_655
O34 Cl3 O33 121.1(10) . .
O34 Cl3 O32 118.4(8) . .
O33 Cl3 O32 113.4(8) . .
O34 Cl3 O31A 98.1(7) . .
O33 Cl3 O31A 101.6(6) . .
O32 Cl3 O31A 96.8(5) . .
O34 Cl3 O31B 75.7(8) . .
O33 Cl3 O31B 85.6(8) . .
O32 Cl3 O31B 82.5(7) . .
O31A Cl3 O31B 172.3(8) . .
Cl3 O32 Na2 137.6(6) . 2_655
Cl3 O33 Na2 120.8(6) . .
Cl3 O34 Na2 124.3(8) . 18_545
Na2 Cl4 Na2 107.22(14) 2_655 3_665
Na2 Cl4 Na2 107.23(14) 2_655 .
Na2 Cl4 Na2 107.23(14) 3_665 .
O23 Na1 O23 71.00(19) 3_655 2_545
O23 Na1 O23 109.00(19) 3_655 13_545
O23 Na1 O23 108.99(19) 2_545 13_545
O23 Na1 O23 71.01(19) 3_655 .
O23 Na1 O23 71.01(19) 2_545 .
O23 Na1 O23 180.0 13_545 .
O23 Na1 O23 109.00(19) 3_655 14
O23 Na1 O23 180.0 2_545 14
O23 Na1 O23 71.01(19) 13_545 14
O23 Na1 O23 108.99(19) . 14
O23 Na1 O23 180.0 3_655 15_445
O23 Na1 O23 109.00(19) 2_545 15_445
O23 Na1 O23 71.00(19) 13_545 15_445
O23 Na1 O23 108.99(19) . 15_445
O23 Na1 O23 71.00(19) 14 15_445
O31B Na2 O32 86.6(5) 17 3_665
O31B Na2 O34 45.8(5) 17 17
O32 Na2 O34 89.5(5) 3_665 17
O31B Na2 O33 96.6(6) 17 .
O32 Na2 O33 168.6(4) 3_665 .
O34 Na2 O33 85.0(5) 17 .
O31B Na2 O31B 64.4(5) 17 .
O32 Na2 O31B 141.9(5) 3_665 .
O34 Na2 O31B 87.0(5) 17 .
O33 Na2 O31B 47.8(5) . .
O31B Na2 Cl4 110.0(5) 17 .
O32 Na2 Cl4 90.8(3) 3_665 .
O34 Na2 Cl4 155.7(3) 17 .
O33 Na2 Cl4 98.3(3) . .
O31B Na2 Cl4 77.9(4) . .
O31B Na2 O12 154.4(5) 17 .
O32 Na2 O12 82.0(3) 3_665 .
O34 Na2 O12 111.1(4) 17 .
O33 Na2 O12 90.7(3) . .
O31B Na2 O12 134.2(4) . .
Cl4 Na2 O12 93.0(2) . .
O31B Na2 O31B 59.1(5) 17 3_665
O32 Na2 O31B 43.5(4) 3_665 3_665
O34 Na2 O31B 91.3(6) 17 3_665
O33 Na2 O31B 146.4(5) . 3_665
O31B Na2 O31B 98.7(7) . 3_665
Cl4 Na2 O31B 72.6(4) . 3_665
O12 Na2 O31B 121.5(4) . 3_665
C1 N1 C1 109.8(4) 2_545 .
C1 N1 C1 109.8(4) 2_545 3_655
C1 N1 C1 109.8(4) . 3_655
N1 C1 C2 111.2(6) . .
N2 C2 C1 109.4(5) . .
C2 N2 C3 110.9(5) . .
C2 N2 C10 110.3(5) . .
C3 N2 C10 109.8(5) . .
N2 C3 C4 111.1(6) . .
N3 C4 C3 109.2(6) . .
C4 N3 C5 114.4(6) . .
C6 C5 N3 107.6(6) . .
N4 C6 C5 110.3(6) . .
C7 N4 C6 113.3(6) . .
N4 C7 C8 110.0(6) . .
C7 C8 N5 109.4(6) . .
C9 N5 C8 113.7(5) . .
N5 C9 C10 109.9(5) . .
N2 C10 C9 112.8(5) . .

loop_
_geom_bond_atom_site_label_1
_geom_bond_atom_site_label_2
_geom_bond_distance
_geom_bond_site_symmetry_2
Cl1 O11 1.398(6) .
Cl1 O12 1.402(8) .
Cl1 O14 1.414(9) .
Cl1 O13 1.442(7) .
O12 Na2 2.749(15) .
Cl2 O24 1.424(6) .
Cl2 O21 1.432(5) .
Cl2 O22 1.437(6) .
Cl2 O23 1.457(6) .
O23 Na1 2.766(6) .
O31B Cl3 1.737(18) .
O31B Na2 2.388(18) 18_545
O31B Na2 2.67(2) .
O31B Na2 2.996(18) 2_655
Cl3 O34 1.351(11) .
Cl3 O33 1.386(11) .
Cl3 O32 1.398(8) .
Cl3 O31A 1.536(9) .
O32 Na2 2.470(9) 2_655
O33 Na2 2.604(13) .
O34 Na2 2.533(13) 18_545
Cl4 Na2 2.734(5) 2_655
Cl4 Na2 2.734(5) 3_665
Cl4 Na2 2.734(5) .
Na1 O23 2.766(6) 3_655
Na1 O23 2.766(6) 2_545
Na1 O23 2.766(6) 13_545
Na1 O23 2.766(6) 14
Na1 O23 2.766(6) 15_445
Na2 O31B 2.388(18) 17
Na2 O32 2.470(9) 3_665
Na2 O34 2.533(13) 17
Na2 O31B 2.996(18) 3_665
N1 C1 1.508(7) 2_545
N1 C1 1.508(7) .
N1 C1 1.508(7) 3_655
C1 C2 1.518(9) .
C2 N2 1.474(9) .
N2 C3 1.474(9) .
N2 C10 1.471(9) .
C3 C4 1.513(10) .
C4 N3 1.501(9) .
N3 C5 1.501(10) .
C5 C6 1.505(11) .
C6 N4 1.468(10) .
N4 C7 1.469(9) .
C7 C8 1.499(11) .
C8 N5 1.516(9) .
N5 C9 1.496(9) .
C9 C10 1.502(10) .
